data_1517073
loop_
_publ_author_name
'Peng, Jing'
'Chen, Chao'
'Chen, Junjie'
'Su, Xiang'
'Xi, Chanjuan'
'Chen, Hui'

_publ_section_title
;
 Cu-Catalyzed Arylcarbocyclization of Alkynes with Diaryliodonium Salts
 through C-C Bond Formation on Inert C(sp3)-H Bond.
;
_journal_issue 14
_journal_name_full 'Organic letters'
_journal_page_first 3776
_journal_paper_doi 10.1021/ol501655g
_journal_volume 16
_journal_year 2014
_chemical_formula_sum 'C23 H26'
_chemical_formula_weight 302.44
_chemical_name_systematic
; 
 ? 
;
_space_group_IT_number 4
_symmetry_cell_setting monoclinic
_symmetry_space_group_name_Hall 'P 2yb'
_symmetry_space_group_name_H-M 'P 1 21 1'
_atom_sites_solution_hydrogens none
_atom_sites_solution_primary direct
_atom_sites_solution_secondary difmap
_audit_creation_method SHELXL-97
_cell_angle_alpha 90.00
_cell_angle_beta 97.73(3)
_cell_angle_gamma 90.00
_cell_formula_units_Z 2
_cell_length_a 7.7819(16)
_cell_length_b 6.1510(12)
_cell_length_c 18.029(4)
_cell_measurement_reflns_used 2882
_cell_measurement_temperature 293(2)
_cell_measurement_theta_max 27.4504
_cell_measurement_theta_min 2.2801
_cell_volume 855.1(3)
_computing_structure_refinement 'SHELXL-97 (Sheldrick, 1997)'
_computing_structure_solution 'SHELXS-97 (Sheldrick, 1990)'
_diffrn_ambient_temperature 293(2)
_diffrn_measured_fraction_theta_full 0.982
_diffrn_measured_fraction_theta_max 0.982
_diffrn_measurement_device
;
Saturn724+ (2x2 bin mode)
;
_diffrn_radiation_detector CCD
_diffrn_radiation_monochromator graphite
_diffrn_radiation_source 'fine-focus sealed tube'
_diffrn_radiation_type MoK\a
_diffrn_radiation_wavelength 0.71073
_diffrn_reflns_av_R_equivalents 0.0361
_diffrn_reflns_av_sigmaI/netI 0.0383
_diffrn_reflns_limit_h_max 9
_diffrn_reflns_limit_h_min -10
_diffrn_reflns_limit_k_max 7
_diffrn_reflns_limit_k_min -7
_diffrn_reflns_limit_l_max 23
_diffrn_reflns_limit_l_min -23
_diffrn_reflns_number 5738
_diffrn_reflns_theta_full 27.45
_diffrn_reflns_theta_max 27.45
_diffrn_reflns_theta_min 1.14
_exptl_absorpt_coefficient_mu 0.066
_exptl_absorpt_correction_T_max 1.0000
_exptl_absorpt_correction_T_min 0.4569
_exptl_absorpt_correction_type multi-scan
_exptl_crystal_colour Colorless
_exptl_crystal_density_diffrn 1.175
_exptl_crystal_density_method 'not measured'
_exptl_crystal_description block
_exptl_crystal_F_000 328
_exptl_crystal_size_max 0.391
_exptl_crystal_size_mid 0.354
_exptl_crystal_size_min 0.159
_refine_diff_density_max 0.233
_refine_diff_density_min -0.184
_refine_diff_density_rms 0.040
_refine_ls_abs_structure_details 'Flack H D (1983), Acta Cryst. A39, 876-881'
_refine_ls_abs_structure_Flack 4(10)
_refine_ls_extinction_method none
_refine_ls_goodness_of_fit_ref 1.047
_refine_ls_hydrogen_treatment none
_refine_ls_matrix_type full
_refine_ls_number_parameters 208
_refine_ls_number_reflns 3340
_refine_ls_number_restraints 1
_refine_ls_restrained_S_all 1.047
_refine_ls_R_factor_all 0.0474
_refine_ls_R_factor_gt 0.0461
_refine_ls_shift/su_max 0.000
_refine_ls_shift/su_mean 0.000
_refine_ls_structure_factor_coef Fsqd
_refine_ls_weighting_details 'calc w=1/[\s^2^(Fo^2^)+(0.0589P)^2^+0.2045P] where P=(Fo^2^+2Fc^2^)/3'
_refine_ls_weighting_scheme calc
_refine_ls_wR_factor_gt 0.1166
_refine_ls_wR_factor_ref 0.1181
_reflns_number_gt 3252
_reflns_number_total 3340
_reflns_threshold_expression >2sigma(I)
_cod_data_source_file ol501655g_si_003.cif
_cod_data_source_block pj22
_cod_depositor_comments 'Adding full bibliography for 1517072--1517074.cif.'
_cod_original_sg_symbol_H-M p2(1)
_cod_database_code 1517073

loop_
_symmetry_equiv_pos_as_xyz
'x, y, z'
'-x, y+1/2, -z'

loop_
_atom_site_label
_atom_site_type_symbol
_atom_site_fract_x
_atom_site_fract_y
_atom_site_fract_z
_atom_site_U_iso_or_equiv
_atom_site_adp_type
_atom_site_occupancy
_atom_site_symmetry_multiplicity
_atom_site_calc_flag
_atom_site_refinement_flags
C13 C 0.3170(2) 0.8466(3) 0.31948(9) 0.0322(4) Uani 1 1 d .
H13A H 0.3167 0.7206 0.2910 0.039 Uiso 1 1 calc R
C17 C 0.1978(2) 1.1957(3) 0.34200(10) 0.0309(4) Uani 1 1 d .
H17A H 0.1180 1.3061 0.3286 0.037 Uiso 1 1 calc R
C18 C -0.1321(2) 0.7036(3) 0.29927(9) 0.0282(4) Uani 1 1 d .
C12 C 0.1930(2) 1.0062(3) 0.29910(9) 0.0255(4) Uani 1 1 d .
C16 C 0.3215(3) 1.2196(4) 0.40465(10) 0.0367(5) Uani 1 1 d .
H16A H 0.3234 1.3456 0.4332 0.044 Uiso 1 1 calc R
C6 C 0.1117(2) 1.3127(3) 0.15942(10) 0.0291(4) Uani 1 1 d .
H6A H 0.0580 1.3811 0.1136 0.035 Uiso 1 1 calc R
H6B H 0.0665 1.3842 0.2007 0.035 Uiso 1 1 calc R
C11 C 0.0510(2) 0.9721(3) 0.23594(9) 0.0258(4) Uani 1 1 d .
C10 C -0.0893(2) 0.8450(3) 0.23779(9) 0.0283(4) Uani 1 1 d .
C8 C -0.1387(2) 1.0491(3) 0.12450(10) 0.0333(4) Uani 1 1 d .
H8A H -0.2041 1.1774 0.1348 0.040 Uiso 1 1 calc R
H8B H -0.1496 1.0281 0.0707 0.040 Uiso 1 1 calc R
C14 C 0.4417(2) 0.8725(4) 0.38197(10) 0.0379(5) Uani 1 1 d .
H14A H 0.5246 0.7652 0.3947 0.045 Uiso 1 1 calc R
C3 C 0.3806(3) 1.1569(3) 0.04881(10) 0.0350(4) Uani 1 1 d .
H3A H 0.4731 1.0672 0.0740 0.042 Uiso 1 1 calc R
H3B H 0.4094 1.1889 -0.0007 0.042 Uiso 1 1 calc R
C2 C 0.2131(3) 1.0238(3) 0.04001(9) 0.0330(4) Uani 1 1 d .
H2A H 0.2237 0.9054 0.0054 0.040 Uiso 1 1 calc R
H2B H 0.1180 1.1156 0.0184 0.040 Uiso 1 1 calc R
C5 C 0.3069(2) 1.3552(3) 0.16707(9) 0.0305(4) Uani 1 1 d .
H5A H 0.3669 1.2390 0.1963 0.037 Uiso 1 1 calc R
H5B H 0.3321 1.4899 0.1943 0.037 Uiso 1 1 calc R
C23 C -0.2347(2) 0.5194(4) 0.28237(10) 0.0340(4) Uani 1 1 d .
H23A H -0.2804 0.4924 0.2329 0.041 Uiso 1 1 calc R
C7 C 0.0544(2) 1.0734(3) 0.15812(9) 0.0264(4) Uani 1 1 d .
C19 C -0.0719(3) 0.7431(4) 0.37532(10) 0.0342(4) Uani 1 1 d .
H19A H -0.0063 0.8669 0.3886 0.041 Uiso 1 1 calc R
C15 C 0.4417(2) 1.0578(4) 0.42478(10) 0.0388(5) Uani 1 1 d .
H15A H 0.5228 1.0740 0.4673 0.047 Uiso 1 1 calc R
C9 C -0.2046(2) 0.8485(4) 0.16279(10) 0.0342(4) Uani 1 1 d .
H9A H -0.3258 0.8642 0.1692 0.041 Uiso 1 1 calc R
H9B H -0.1904 0.7173 0.1344 0.041 Uiso 1 1 calc R
C22 C -0.2701(3) 0.3759(4) 0.33750(11) 0.0393(5) Uani 1 1 d .
H22A H -0.3362 0.2522 0.3247 0.047 Uiso 1 1 calc R
C4 C 0.3777(3) 1.3706(3) 0.09170(10) 0.0335(4) Uani 1 1 d .
H4A H 0.3078 1.4744 0.0603 0.040 Uiso 1 1 calc R
H4B H 0.4949 1.4275 0.1006 0.040 Uiso 1 1 calc R
C21 C -0.2069(3) 0.4167(4) 0.41191(12) 0.0404(5) Uani 1 1 d .
H21A H -0.2304 0.3205 0.4490 0.048 Uiso 1 1 calc R
C20 C -0.1089(3) 0.6008(4) 0.43064(11) 0.0399(5) Uani 1 1 d .
H20A H -0.0676 0.6293 0.4805 0.048 Uiso 1 1 calc R
C1 C 0.1692(2) 0.9287(3) 0.11454(9) 0.0303(4) Uani 1 1 d .
H1A H 0.2770 0.8995 0.1467 0.036 Uiso 1 1 calc R
H1B H 0.1108 0.7906 0.1041 0.036 Uiso 1 1 calc R

loop_
_atom_site_aniso_label
_atom_site_aniso_U_11
_atom_site_aniso_U_22
_atom_site_aniso_U_33
_atom_site_aniso_U_23
_atom_site_aniso_U_13
_atom_site_aniso_U_12
C13 0.0368(9) 0.0317(10) 0.0278(8) 0.0023(7) 0.0031(7) 0.0064(8)
C17 0.0328(9) 0.0284(10) 0.0314(8) -0.0018(7) 0.0040(7) 0.0000(8)
C18 0.0248(8) 0.0301(10) 0.0300(8) 0.0025(7) 0.0046(6) 0.0011(8)
C12 0.0273(8) 0.0269(9) 0.0224(7) 0.0016(6) 0.0036(6) -0.0009(7)
C16 0.0446(11) 0.0359(11) 0.0292(8) -0.0056(8) 0.0040(8) -0.0119(9)
C6 0.0355(9) 0.0237(10) 0.0283(8) 0.0007(7) 0.0050(7) 0.0036(7)
C11 0.0276(8) 0.0235(9) 0.0257(8) -0.0009(6) 0.0019(6) 0.0020(7)
C10 0.0297(8) 0.0273(9) 0.0270(8) -0.0014(7) 0.0002(6) 0.0007(8)
C8 0.0314(9) 0.0360(11) 0.0305(8) 0.0048(8) -0.0027(7) 0.0015(8)
C14 0.0319(9) 0.0478(12) 0.0333(9) 0.0113(9) 0.0024(7) 0.0058(9)
C3 0.0389(10) 0.0377(11) 0.0295(9) 0.0006(8) 0.0085(7) 0.0046(9)
C2 0.0421(10) 0.0307(10) 0.0259(8) -0.0031(7) 0.0032(7) 0.0016(8)
C5 0.0392(9) 0.0256(9) 0.0264(8) -0.0029(7) 0.0026(7) -0.0031(8)
C23 0.0310(9) 0.0388(11) 0.0326(9) -0.0017(8) 0.0051(7) -0.0031(8)
C7 0.0294(8) 0.0255(9) 0.0237(7) 0.0009(7) 0.0014(6) 0.0023(8)
C19 0.0324(9) 0.0382(11) 0.0321(9) 0.0008(8) 0.0042(7) -0.0061(9)
C15 0.0335(9) 0.0526(13) 0.0281(8) 0.0063(9) -0.0045(7) -0.0135(10)
C9 0.0313(9) 0.0364(11) 0.0324(9) 0.0048(8) -0.0042(7) -0.0051(9)
C22 0.0351(10) 0.0389(12) 0.0456(10) 0.0027(9) 0.0114(8) -0.0065(9)
C4 0.0379(9) 0.0304(10) 0.0324(8) 0.0032(8) 0.0055(7) -0.0037(9)
C21 0.0335(9) 0.0476(13) 0.0418(10) 0.0144(9) 0.0109(8) -0.0021(9)
C20 0.0327(9) 0.0559(14) 0.0313(9) 0.0055(9) 0.0051(7) -0.0027(10)
C1 0.0377(10) 0.0230(9) 0.0295(8) -0.0016(7) 0.0028(7) 0.0004(8)

loop_
_atom_type_symbol
_atom_type_description
_atom_type_scat_dispersion_real
_atom_type_scat_dispersion_imag
_atom_type_scat_source
C C 0.0033 0.0016 'International Tables Vol C Tables 4.2.6.8 and 6.1.1.4'
H H 0.0000 0.0000 'International Tables Vol C Tables 4.2.6.8 and 6.1.1.4'

loop_
_geom_angle_atom_site_label_1
_geom_angle_atom_site_label_2
_geom_angle_atom_site_label_3
_geom_angle
C12 C13 C14 121.03(19)
C16 C17 C12 120.16(18)
C23 C18 C19 117.25(17)
C23 C18 C10 119.52(15)
C19 C18 C10 123.22(17)
C13 C12 C17 118.48(16)
C13 C12 C11 121.26(16)
C17 C12 C11 120.15(15)
C15 C16 C17 120.53(19)
C5 C6 C7 116.57(15)
C10 C11 C12 125.64(15)
C10 C11 C7 111.79(14)
C12 C11 C7 122.51(15)
C11 C10 C18 128.57(15)
C11 C10 C9 110.71(16)
C18 C10 C9 120.60(16)
C9 C8 C7 105.45(14)
C15 C14 C13 119.71(19)
C4 C3 C2 116.30(16)
C3 C2 C1 113.42(14)
C6 C5 C4 113.64(14)
C22 C23 C18 121.60(17)
C6 C7 C11 114.49(14)
C6 C7 C1 111.87(15)
C11 C7 C1 108.18(14)
C6 C7 C8 111.21(15)
C11 C7 C8 100.52(14)
C1 C7 C8 109.97(15)
C20 C19 C18 121.13(19)
C14 C15 C16 120.04(16)
C10 C9 C8 102.62(15)
C23 C22 C21 120.0(2)
C3 C4 C5 115.23(17)
C20 C21 C22 119.78(19)
C21 C20 C19 120.20(18)
C2 C1 C7 115.72(16)

loop_
_geom_bond_atom_site_label_1
_geom_bond_atom_site_label_2
_geom_bond_distance
C13 C12 1.391(3)
C13 C14 1.394(2)
C17 C16 1.390(2)
C17 C12 1.397(3)
C18 C23 1.396(3)
C18 C19 1.409(2)
C18 C10 1.482(2)
C12 C11 1.491(2)
C16 C15 1.380(3)
C6 C5 1.529(3)
C6 C7 1.537(3)
C11 C10 1.347(3)
C11 C7 1.539(2)
C10 C9 1.519(2)
C8 C9 1.535(3)
C8 C7 1.551(2)
C14 C15 1.376(3)
C3 C4 1.527(3)
C3 C2 1.529(3)
C2 C1 1.545(3)
C5 C4 1.537(2)
C23 C22 1.384(3)
C7 C1 1.548(3)
C19 C20 1.386(3)
C22 C21 1.388(3)
C21 C20 1.381(3)
